data_2220528
loop_
_publ_author_name
'Huang, Li-Hua'
'Wu, Jie'

_publ_section_title
;Bis(\m-<i>N</i>,<i>N</i>'-di-3-pyridylpyridine-2,6-dicarboxamide)bis[dichloridomercury(II)]
 <i>N</i>,<i>N</i>-dimethylformamide disolvate
;
_journal_coeditor_code HK2534
_journal_issue 1
_journal_name_full 'Acta Crystallographica Section E'
_journal_page_first m15
_journal_page_last m16
_journal_paper_doi 10.1107/S1600536808040269
_journal_volume 65
_journal_year 2009
_chemical_formula_iupac '[Hg2 Cl4 (C17 H13 N5 O2)2] , 2C3 H7 N O'
_chemical_formula_moiety 'C34 H26 Cl4 Hg2 N10 O4 , 2C3 H7 N O'
_chemical_formula_sum 'C40 H40 Cl4 Hg2 N12 O6'
_chemical_formula_weight 1327.82
_chemical_name_systematic
;
Bis(\m-<i>N</i>,<i>N</i>'-di-3-pyridylpyridine-2,6-
dicarboxamide)bis[dichloridomercury(II)]
<i>N</i>,<i>N</i>-dimethylformamide disolvate
;
_space_group_IT_number 2
_symmetry_cell_setting triclinic
_symmetry_space_group_name_Hall '-P 1'
_symmetry_space_group_name_H-M 'P -1'
_atom_sites_solution_hydrogens geom
_atom_sites_solution_primary direct
_atom_sites_solution_secondary difmap
_audit_creation_method SHELXL97
_cell_angle_alpha 79.79(3)
_cell_angle_beta 73.74(3)
_cell_angle_gamma 76.21(3)
_cell_formula_units_Z 1
_cell_length_a 7.4947(15)
_cell_length_b 12.262(3)
_cell_length_c 13.284(3)
_cell_measurement_reflns_used 3289
_cell_measurement_temperature 294(2)
_cell_measurement_theta_max 26.0316
_cell_measurement_theta_min 2.8893
_cell_volume 1130.2(5)
_computing_cell_refinement 'CrystalClear (Rigaku/MSC, 2006)'
_computing_data_collection 'CrystalClear (Rigaku/MSC, 2006)'
_computing_data_reduction 'CrystalClear (Rigaku/MSC, 2006)'
_computing_molecular_graphics 'PLATON (Spek, 2003)'
_computing_publication_material 'SHELXTL (Sheldrick, 2008) and PLATON (Spek, 2003)'
_computing_structure_refinement 'SHELXL97 (Sheldrick, 2008)'
_computing_structure_solution 'SHELXS97 (Sheldrick, 2008)'
_diffrn_ambient_temperature 294(2)
_diffrn_detector_area_resol_mean 28.5714
_diffrn_measured_fraction_theta_full 0.997
_diffrn_measured_fraction_theta_max 0.997
_diffrn_measurement_device_type 'Rigaku Saturn 724'
_diffrn_measurement_method dtprofit.ref
_diffrn_radiation_monochromator graphite
_diffrn_radiation_source 'fine-focus sealed tube'
_diffrn_radiation_type MoK\a
_diffrn_radiation_wavelength 0.71073
_diffrn_reflns_av_R_equivalents 0.0297
_diffrn_reflns_av_sigmaI/netI 0.0348
_diffrn_reflns_limit_h_max 9
_diffrn_reflns_limit_h_min -9
_diffrn_reflns_limit_k_max 15
_diffrn_reflns_limit_k_min -15
_diffrn_reflns_limit_l_max 16
_diffrn_reflns_limit_l_min -16
_diffrn_reflns_number 12347
_diffrn_reflns_theta_full 26.00
_diffrn_reflns_theta_max 26.00
_diffrn_reflns_theta_min 2.94
_diffrn_standards_decay_% 0
_exptl_absorpt_coefficient_mu 7.081
_exptl_absorpt_correction_T_max 0.3790
_exptl_absorpt_correction_T_min 0.3317
_exptl_absorpt_correction_type numerical
_exptl_absorpt_process_details '(CrystalClear; Rigaku/MSC, 2006)'
_exptl_crystal_colour colourless
_exptl_crystal_density_diffrn 1.951
_exptl_crystal_density_method 'not measured'
_exptl_crystal_description prism
_exptl_crystal_F_000 640
_exptl_crystal_size_max 0.20
_exptl_crystal_size_mid 0.18
_exptl_crystal_size_min 0.17
_refine_diff_density_max 0.654
_refine_diff_density_min -0.832
_refine_ls_extinction_method none
_refine_ls_goodness_of_fit_ref 1.034
_refine_ls_hydrogen_treatment constr
_refine_ls_matrix_type full
_refine_ls_number_parameters 291
_refine_ls_number_reflns 4422
_refine_ls_number_restraints 0
_refine_ls_restrained_S_all 1.034
_refine_ls_R_factor_all 0.0338
_refine_ls_R_factor_gt 0.0287
_refine_ls_shift/su_max 0.002
_refine_ls_shift/su_mean 0.000
_refine_ls_structure_factor_coef Fsqd
_refine_ls_weighting_details 'calc w = 1/[\s^2^(Fo^2^)+(0.0195P)^2^+0.7349P] where P=(Fo^2^+2Fc^2^)/3'
_refine_ls_weighting_scheme calc
_refine_ls_wR_factor_gt 0.0515
_refine_ls_wR_factor_ref 0.0535
_reflns_number_gt 3995
_reflns_number_total 4422
_reflns_threshold_expression I>2\s(I)
_cod_data_source_file hk2534.cif
_cod_data_source_block I
_cod_database_code 2220528
_cod_database_fobs_code 2220528

loop_
_symmetry_equiv_pos_as_xyz
'x, y, z'
'-x, -y, -z'

loop_
_atom_site_type_symbol
_atom_site_label
_atom_site_fract_x
_atom_site_fract_y
_atom_site_fract_z
_atom_site_U_iso_or_equiv
_atom_site_adp_type
_atom_site_calc_flag
_atom_site_refinement_flags
_atom_site_occupancy
_atom_site_disorder_assembly
_atom_site_disorder_group
Hg Hg1 0.47943(3) 0.144664(13) 0.675659(12) 0.04821(7) Uani d . 1 . .
Cl Cl1 0.39934(16) -0.03890(9) 0.72493(9) 0.0566(3) Uani d . 1 . .
Cl Cl2 0.26095(18) 0.30392(9) 0.61184(9) 0.0611(3) Uani d . 1 . .
O O1 0.2543(5) 0.4774(3) 1.1235(2) 0.0738(10) Uani d . 1 . .
O O2 -0.1219(4) 0.9357(2) 0.7985(2) 0.0511(7) Uani d . 1 . .
O O3 0.3641(4) 0.5771(2) 0.7182(2) 0.0546(8) Uani d . 1 . .
N N1 0.4906(4) 0.2103(2) 0.8281(2) 0.0358(7) Uani d . 1 . .
N N2 0.2824(4) 0.4689(2) 0.9507(2) 0.0337(7) Uani d . 1 . .
H H2A 0.2584 0.5087 0.8941 0.040 Uiso calc R 1 . .
N N3 0.1061(4) 0.6871(2) 0.9285(2) 0.0316(7) Uani d . 1 . .
N N4 0.0775(4) 0.7801(2) 0.7310(2) 0.0352(7) Uani d . 1 . .
H H4A 0.1452 0.7151 0.7459 0.042 Uiso calc R 1 . .
N N5 0.2361(4) 0.8435(2) 0.4443(2) 0.0387(7) Uani d . 1 . .
N N6 0.6833(5) 0.5377(3) 0.6475(2) 0.0417(8) Uani d . 1 . .
C C1 0.5503(5) 0.1381(3) 0.9066(3) 0.0387(9) Uani d . 1 . .
H H7 0.6118 0.0645 0.8944 0.046 Uiso calc R 1 . .
C C2 0.5222(5) 0.1712(3) 1.0037(3) 0.0401(9) Uani d . 1 . .
H H8 0.5634 0.1198 1.0569 0.048 Uiso calc R 1 . .
C C3 0.4326(5) 0.2808(3) 1.0236(3) 0.0388(9) Uani d . 1 . .
H H9 0.4124 0.3036 1.0897 0.047 Uiso calc R 1 . .
C C4 0.3738(5) 0.3557(3) 0.9418(3) 0.0313(8) Uani d . 1 . .
C C5 0.4047(5) 0.3161(3) 0.8456(3) 0.0323(8) Uani d . 1 . .
H H11 0.3639 0.3654 0.7911 0.039 Uiso calc R 1 . .
C C6 0.2281(5) 0.5222(3) 1.0382(3) 0.0385(9) Uani d . 1 . .
C C7 0.1299(5) 0.6438(3) 1.0247(3) 0.0315(8) Uani d . 1 . .
C C8 0.0694(5) 0.7050(3) 1.1103(3) 0.0419(9) Uani d . 1 . .
H H14 0.0886 0.6715 1.1759 0.050 Uiso calc R 1 . .
C C9 -0.0202(5) 0.8169(3) 1.0963(3) 0.0432(9) Uani d . 1 . .
H H15 -0.0601 0.8607 1.1519 0.052 Uiso calc R 1 . .
C C10 -0.0493(5) 0.8622(3) 0.9980(3) 0.0384(9) Uani d . 1 . .
H H16 -0.1121 0.9367 0.9867 0.046 Uiso calc R 1 . .
C C11 0.0159(5) 0.7954(3) 0.9168(3) 0.0323(8) Uani d . 1 . .
C C12 -0.0168(5) 0.8443(3) 0.8101(3) 0.0346(8) Uani d . 1 . .
C C13 0.0691(5) 0.8157(3) 0.6251(3) 0.0324(8) Uani d . 1 . .
C C14 -0.1022(5) 0.8551(3) 0.5975(3) 0.0397(9) Uani d . 1 . .
H H20 -0.2165 0.8604 0.6488 0.048 Uiso calc R 1 . .
C C15 -0.0995(6) 0.8861(3) 0.4925(3) 0.0437(10) Uani d . 1 . .
H H21 -0.2127 0.9115 0.4720 0.052 Uiso calc R 1 . .
C C16 0.0711(6) 0.8796(3) 0.4179(3) 0.0424(10) Uani d . 1 . .
H H22 0.0713 0.9010 0.3471 0.051 Uiso calc R 1 . .
C C17 0.2348(5) 0.8112(3) 0.5462(3) 0.0341(8) Uani d . 1 . .
H H23 0.3500 0.7847 0.5645 0.041 Uiso calc R 1 . .
C C18 0.8658(6) 0.5671(4) 0.6339(4) 0.0574(12) Uani d . 1 . .
H H24A 0.9104 0.5982 0.5620 0.086 Uiso calc R 1 . .
H H24B 0.9552 0.5005 0.6504 0.086 Uiso calc R 1 . .
H H24C 0.8526 0.6220 0.6802 0.086 Uiso calc R 1 . .
C C19 0.6793(7) 0.4444(4) 0.5953(4) 0.0645(13) Uani d . 1 . .
H H25A 0.5525 0.4308 0.6137 0.097 Uiso calc R 1 . .
H H25B 0.7630 0.3778 0.6174 0.097 Uiso calc R 1 . .
H H25C 0.7196 0.4629 0.5202 0.097 Uiso calc R 1 . .
C C20 0.5254(6) 0.5959(3) 0.7025(3) 0.0470(10) Uani d . 1 . .
H H26 0.5363 0.6565 0.7322 0.056 Uiso calc R 1 . .

loop_
_atom_site_aniso_label
_atom_site_aniso_U_11
_atom_site_aniso_U_22
_atom_site_aniso_U_33
_atom_site_aniso_U_12
_atom_site_aniso_U_13
_atom_site_aniso_U_23
Hg1 0.06800(12) 0.04056(10) 0.03301(9) -0.01143(8) -0.00684(7) -0.00492(7)
Cl1 0.0584(7) 0.0423(6) 0.0694(7) -0.0179(5) -0.0136(6) -0.0004(5)
Cl2 0.0773(8) 0.0504(6) 0.0618(7) -0.0063(6) -0.0364(6) -0.0009(5)
O1 0.125(3) 0.0519(19) 0.0363(17) 0.0185(19) -0.0330(18) -0.0114(14)
O2 0.0582(18) 0.0368(15) 0.0444(16) 0.0123(14) -0.0092(14) -0.0039(13)
O3 0.0463(18) 0.0508(18) 0.0482(17) 0.0070(14) 0.0008(14) -0.0013(14)
N1 0.0415(18) 0.0313(16) 0.0329(16) -0.0063(14) -0.0069(14) -0.0047(13)
N2 0.0470(18) 0.0270(15) 0.0231(15) 0.0000(13) -0.0109(13) 0.0006(12)
N3 0.0299(15) 0.0311(16) 0.0310(16) -0.0052(13) -0.0035(13) -0.0043(13)
N4 0.0411(18) 0.0278(15) 0.0287(16) 0.0016(13) -0.0053(13) -0.0002(13)
N5 0.050(2) 0.0323(16) 0.0319(17) -0.0067(15) -0.0090(15) -0.0024(14)
N6 0.050(2) 0.0349(17) 0.0342(17) -0.0052(15) -0.0043(15) -0.0021(14)
C1 0.039(2) 0.0321(19) 0.040(2) -0.0018(16) -0.0055(17) -0.0050(17)
C2 0.044(2) 0.036(2) 0.037(2) -0.0031(17) -0.0159(18) 0.0055(17)
C3 0.050(2) 0.036(2) 0.031(2) -0.0041(18) -0.0150(18) -0.0041(16)
C4 0.0338(19) 0.0305(18) 0.0276(18) -0.0051(15) -0.0075(15) -0.0006(15)
C5 0.042(2) 0.0294(18) 0.0243(18) -0.0056(16) -0.0101(15) 0.0007(15)
C6 0.044(2) 0.041(2) 0.029(2) -0.0039(18) -0.0095(17) -0.0072(17)
C7 0.0316(19) 0.0341(19) 0.0273(18) -0.0065(15) -0.0045(15) -0.0045(15)
C8 0.045(2) 0.051(2) 0.029(2) -0.0106(19) -0.0050(17) -0.0096(18)
C9 0.048(2) 0.044(2) 0.037(2) -0.0104(19) 0.0008(18) -0.0206(18)
C10 0.037(2) 0.034(2) 0.043(2) -0.0042(16) -0.0050(17) -0.0120(17)
C11 0.0293(18) 0.0325(19) 0.0319(19) -0.0071(15) -0.0004(15) -0.0063(16)
C12 0.033(2) 0.032(2) 0.035(2) -0.0030(16) -0.0058(16) -0.0025(16)
C13 0.039(2) 0.0212(17) 0.035(2) -0.0014(15) -0.0110(16) -0.0010(15)
C14 0.039(2) 0.0318(19) 0.048(2) -0.0065(17) -0.0102(18) -0.0053(17)
C15 0.051(2) 0.0291(19) 0.059(3) -0.0043(18) -0.030(2) -0.0036(19)
C16 0.064(3) 0.029(2) 0.040(2) -0.0092(19) -0.024(2) -0.0007(17)
C17 0.039(2) 0.0298(18) 0.0311(19) -0.0017(16) -0.0099(16) -0.0016(15)
C18 0.058(3) 0.059(3) 0.054(3) -0.019(2) -0.013(2) 0.005(2)
C19 0.058(3) 0.053(3) 0.074(3) -0.016(2) 0.010(2) -0.024(2)
C20 0.064(3) 0.036(2) 0.033(2) 0.003(2) -0.012(2) -0.0016(17)

loop_
_atom_type_symbol
_atom_type_description
_atom_type_scat_dispersion_real
_atom_type_scat_dispersion_imag
_atom_type_scat_source
C C 0.0033 0.0016 'International Tables Vol C Tables 4.2.6.8 and 6.1.1.4'
H H 0.0000 0.0000 'International Tables Vol C Tables 4.2.6.8 and 6.1.1.4'
N N 0.0061 0.0033 'International Tables Vol C Tables 4.2.6.8 and 6.1.1.4'
O O 0.0106 0.0060 'International Tables Vol C Tables 4.2.6.8 and 6.1.1.4'
Cl Cl 0.1484 0.1585 'International Tables Vol C Tables 4.2.6.8 and 6.1.1.4'
Hg Hg -2.3894 9.2266 'International Tables Vol C Tables 4.2.6.8 and 6.1.1.4'

loop_
_geom_angle_atom_site_label_1
_geom_angle_atom_site_label_2
_geom_angle_atom_site_label_3
_geom_angle_site_symmetry_1
_geom_angle_site_symmetry_3
_geom_angle
_geom_angle_publ_flag
N5 Hg1 N1 2_666 . 106.50(11) yes
N5 Hg1 Cl1 2_666 . 117.02(8) yes
N1 Hg1 Cl1 . . 108.03(8) yes
N5 Hg1 Cl2 2_666 . 103.20(9) yes
N1 Hg1 Cl2 . . 99.40(8) yes
Cl1 Hg1 Cl2 . . 120.60(4) yes
C5 N1 C1 . . 119.2(3) ?
C5 N1 Hg1 . . 118.8(2) ?
C1 N1 Hg1 . . 120.8(2) ?
C6 N2 C4 . . 127.2(3) ?
C6 N2 H2A . . 116.4 ?
C4 N2 H2A . . 116.4 ?
C7 N3 C11 . . 117.0(3) ?
C12 N4 C13 . . 122.6(3) ?
C12 N4 H4A . . 118.7 ?
C13 N4 H4A . . 118.7 ?
C16 N5 C17 . . 118.8(3) ?
C16 N5 Hg1 . 2_666 122.1(2) ?
C17 N5 Hg1 . 2_666 118.7(2) ?
C20 N6 C19 . . 120.9(4) ?
C20 N6 C18 . . 121.5(4) ?
C19 N6 C18 . . 117.6(3) ?
N1 C1 C2 . . 121.1(3) ?
N1 C1 H7 . . 119.4 ?
C2 C1 H7 . . 119.4 ?
C1 C2 C3 . . 120.6(3) ?
C1 C2 H8 . . 119.7 ?
C3 C2 H8 . . 119.7 ?
C2 C3 C4 . . 118.1(3) ?
C2 C3 H9 . . 120.9 ?
C4 C3 H9 . . 120.9 ?
C5 C4 C3 . . 118.3(3) ?
C5 C4 N2 . . 117.5(3) ?
C3 C4 N2 . . 124.2(3) ?
N1 C5 C4 . . 122.6(3) ?
N1 C5 H11 . . 118.7 ?
C4 C5 H11 . . 118.7 ?
O1 C6 N2 . . 123.9(4) ?
O1 C6 C7 . . 120.5(3) ?
N2 C6 C7 . . 115.5(3) ?
N3 C7 C8 . . 123.5(3) ?
N3 C7 C6 . . 117.1(3) ?
C8 C7 C6 . . 119.5(3) ?
C9 C8 C7 . . 118.7(4) ?
C9 C8 H14 . . 120.7 ?
C7 C8 H14 . . 120.7 ?
C10 C9 C8 . . 118.6(4) ?
C10 C9 H15 . . 120.7 ?
C8 C9 H15 . . 120.7 ?
C11 C10 C9 . . 119.1(4) ?
C11 C10 H16 . . 120.5 ?
C9 C10 H16 . . 120.5 ?
N3 C11 C10 . . 123.2(3) ?
N3 C11 C12 . . 117.7(3) ?
C10 C11 C12 . . 119.1(3) ?
O2 C12 N4 . . 124.1(3) ?
O2 C12 C11 . . 120.6(3) ?
N4 C12 C11 . . 115.3(3) ?
C17 C13 C14 . . 118.5(3) ?
C17 C13 N4 . . 119.7(3) ?
C14 C13 N4 . . 121.8(3) ?
C15 C14 C13 . . 118.6(4) ?
C15 C14 H20 . . 120.7 ?
C13 C14 H20 . . 120.7 ?
C14 C15 C16 . . 119.9(4) ?
C14 C15 H21 . . 120.1 ?
C16 C15 H21 . . 120.1 ?
N5 C16 C15 . . 121.8(4) ?
N5 C16 H22 . . 119.1 ?
C15 C16 H22 . . 119.1 ?
N5 C17 C13 . . 122.5(3) ?
N5 C17 H23 . . 118.8 ?
C13 C17 H23 . . 118.8 ?
N6 C18 H24A . . 109.5 ?
N6 C18 H24B . . 109.5 ?
H24A C18 H24B . . 109.5 ?
N6 C18 H24C . . 109.5 ?
H24A C18 H24C . . 109.5 ?
H24B C18 H24C . . 109.5 ?
N6 C19 H25A . . 109.5 ?
N6 C19 H25B . . 109.5 ?
H25A C19 H25B . . 109.5 ?
N6 C19 H25C . . 109.5 ?
H25A C19 H25C . . 109.5 ?
H25B C19 H25C . . 109.5 ?
O3 C20 N6 . . 126.0(4) ?
O3 C20 H26 . . 117.0 ?
N6 C20 H26 . . 117.0 ?

loop_
_geom_bond_atom_site_label_1
_geom_bond_atom_site_label_2
_geom_bond_site_symmetry_2
_geom_bond_distance
_geom_bond_publ_flag
Hg1 N5 2_666 2.295(3) yes
Hg1 N1 . 2.337(3) yes
Hg1 Cl1 . 2.3994(12) yes
Hg1 Cl2 . 2.4249(14) yes
O1 C6 . 1.215(4) ?
O2 C12 . 1.219(4) ?
O3 C20 . 1.238(5) ?
N1 C5 . 1.333(4) ?
N1 C1 . 1.348(5) ?
N2 C6 . 1.349(4) ?
N2 C4 . 1.404(4) ?
N2 H2A . 0.8600 ?
N3 C7 . 1.338(4) ?
N3 C11 . 1.343(4) ?
N4 C12 . 1.354(4) ?
N4 C13 . 1.412(4) ?
N4 H4A . 0.8600 ?
N5 C16 . 1.332(5) ?
N5 C17 . 1.340(4) ?
N5 Hg1 2_666 2.295(3) ?
N6 C20 . 1.320(5) ?
N6 C19 . 1.449(5) ?
N6 C18 . 1.451(5) ?
C1 C2 . 1.365(5) ?
C1 H7 . 0.9300 ?
C2 C3 . 1.387(5) ?
C2 H8 . 0.9300 ?
C3 C4 . 1.392(5) ?
C3 H9 . 0.9300 ?
C4 C5 . 1.387(5) ?
C5 H11 . 0.9300 ?
C6 C7 . 1.501(5) ?
C7 C8 . 1.383(5) ?
C8 C9 . 1.381(5) ?
C8 H14 . 0.9300 ?
C9 C10 . 1.381(5) ?
C9 H15 . 0.9300 ?
C10 C11 . 1.378(5) ?
C10 H16 . 0.9300 ?
C11 C12 . 1.501(5) ?
C13 C17 . 1.379(5) ?
C13 C14 . 1.386(5) ?
C14 C15 . 1.374(5) ?
C14 H20 . 0.9300 ?
C15 C16 . 1.377(6) ?
C15 H21 . 0.9300 ?
C16 H22 . 0.9300 ?
C17 H23 . 0.9300 ?
C18 H24A . 0.9600 ?
C18 H24B . 0.9600 ?
C18 H24C . 0.9600 ?
C19 H25A . 0.9600 ?
C19 H25B . 0.9600 ?
C19 H25C . 0.9600 ?
C20 H26 . 0.9300 ?

loop_
_geom_hbond_atom_site_label_D
_geom_hbond_atom_site_label_H
_geom_hbond_atom_site_label_A
_geom_hbond_site_symmetry_A
_geom_hbond_distance_DH
_geom_hbond_distance_HA
_geom_hbond_distance_DA
_geom_hbond_angle_DHA
_geom_hbond_publ_flag
N2 H2A O3 . 0.86 2.32 3.090(4) 149 yes
N2 H2A N3 . 0.86 2.27 2.692(2) 110 yes
N4 H4A O3 . 0.86 2.06 2.870(4) 156 yes
N4 H4A N3 . 0.86 2.33 2.714(3) 107 yes

loop_
_geom_torsion_atom_site_label_1
_geom_torsion_atom_site_label_2
_geom_torsion_atom_site_label_3
_geom_torsion_atom_site_label_4
_geom_torsion_site_symmetry_1
_geom_torsion_site_symmetry_2
_geom_torsion_site_symmetry_3
_geom_torsion_site_symmetry_4
_geom_torsion
_geom_torsion_publ_flag
N5 Hg1 N1 C5 2_666 . . . 99.7(3) ?
Cl1 Hg1 N1 C5 . . . . -133.8(2) ?
Cl2 Hg1 N1 C5 . . . . -7.2(3) ?
N5 Hg1 N1 C1 2_666 . . . -92.7(3) ?
Cl1 Hg1 N1 C1 . . . . 33.8(3) ?
Cl2 Hg1 N1 C1 . . . . 160.5(3) ?
C5 N1 C1 C2 . . . . 0.9(6) ?
Hg1 N1 C1 C2 . . . . -166.7(3) ?
N1 C1 C2 C3 . . . . -0.7(6) ?
C1 C2 C3 C4 . . . . -0.4(6) ?
C2 C3 C4 C5 . . . . 1.2(5) ?
C2 C3 C4 N2 . . . . -179.7(3) ?
C6 N2 C4 C5 . . . . 175.5(4) ?
C6 N2 C4 C3 . . . . -3.6(6) ?
C1 N1 C5 C4 . . . . 0.0(5) ?
Hg1 N1 C5 C4 . . . . 167.8(3) ?
C3 C4 C5 N1 . . . . -1.0(5) ?
N2 C4 C5 N1 . . . . 179.8(3) ?
C4 N2 C6 O1 . . . . 0.8(7) ?
C4 N2 C6 C7 . . . . -179.0(3) ?
C11 N3 C7 C8 . . . . -0.9(5) ?
C11 N3 C7 C6 . . . . 179.1(3) ?
O1 C6 C7 N3 . . . . -179.9(4) ?
N2 C6 C7 N3 . . . . 0.0(5) ?
O1 C6 C7 C8 . . . . 0.1(6) ?
N2 C6 C7 C8 . . . . -180.0(3) ?
N3 C7 C8 C9 . . . . -0.1(6) ?
C6 C7 C8 C9 . . . . 179.8(3) ?
C7 C8 C9 C10 . . . . 1.4(6) ?
C8 C9 C10 C11 . . . . -1.6(6) ?
C7 N3 C11 C10 . . . . 0.7(5) ?
C7 N3 C11 C12 . . . . -178.3(3) ?
C9 C10 C11 N3 . . . . 0.6(6) ?
C9 C10 C11 C12 . . . . 179.6(3) ?
C13 N4 C12 O2 . . . . 2.8(6) ?
C13 N4 C12 C11 . . . . -177.2(3) ?
N3 C11 C12 O2 . . . . 168.8(3) ?
C10 C11 C12 O2 . . . . -10.3(5) ?
N3 C11 C12 N4 . . . . -11.2(5) ?
C10 C11 C12 N4 . . . . 169.7(3) ?
C12 N4 C13 C17 . . . . 129.3(4) ?
C12 N4 C13 C14 . . . . -51.0(5) ?
C17 C13 C14 C15 . . . . 1.0(5) ?
N4 C13 C14 C15 . . . . -178.7(3) ?
C13 C14 C15 C16 . . . . -1.2(5) ?
C17 N5 C16 C15 . . . . 1.1(5) ?
Hg1 N5 C16 C15 2_666 . . . -171.3(3) ?
C14 C15 C16 N5 . . . . 0.1(6) ?
C16 N5 C17 C13 . . . . -1.2(5) ?
Hg1 N5 C17 C13 2_666 . . . 171.4(3) ?
C14 C13 C17 N5 . . . . 0.1(5) ?
N4 C13 C17 N5 . . . . 179.9(3) ?
C19 N6 C20 O3 . . . . 2.2(6) ?
C18 N6 C20 O3 . . . . 179.9(4) ?
